data_4132892
loop_
_publ_author_name
'Zheng, Zhiyao'
'Cao, Yuxi'
'Chong, Qinglei'
'Han, Zhaobin'
'Ding, Jiaming'
'Luo, Chenguang'
'Wang, Zheng'
'Zhu, Dongsheng'
'Zhou, Qi-Lin'
'Ding, Kuiling'

_publ_section_title
;
 Chiral Cyclohexyl-Fused Spirobiindanes: Practical Synthesis, Ligand
 Development, and Asymmetric Catalysis.
;
_journal_issue 32
_journal_name_full 'Journal of the American Chemical Society'
_journal_page_first 10374
_journal_page_last 10381
_journal_paper_doi 10.1021/jacs.8b07125
_journal_volume 140
_journal_year 2018
_chemical_absolute_configuration rmad
_chemical_formula_moiety 'C24 H26 O5'
_chemical_formula_sum 'C24 H26 O5'
_chemical_formula_weight 394.45
_space_group_crystal_system orthorhombic
_space_group_IT_number 33
_space_group_name_Hall 'P 2c -2n'
_space_group_name_H-M_alt 'P n a 21'
_atom_sites_solution_hydrogens geom
_atom_sites_solution_primary direct
_audit_creation_date 2015-04-27
_audit_creation_method
;
Olex2 1.2
(compiled 2015.01.26 svn.r3150 for OlexSys, GUI svn.r4998)
;
_cell_angle_alpha 90
_cell_angle_beta 90
_cell_angle_gamma 90
_cell_formula_units_Z 4
_cell_length_a 8.3744(9)
_cell_length_b 25.699(3)
_cell_length_c 9.3187(9)
_cell_measurement_reflns_used 1979
_cell_measurement_temperature 130
_cell_measurement_theta_max 21.08
_cell_measurement_theta_min 2.325
_cell_volume 2005.5(4)
_computing_cell_refinement 'SAINT v7.68A (Bruker, 2009)'
_computing_data_reduction 'SAINT v7.68A (Bruker, 2009)'
_computing_molecular_graphics 'Olex2 (Dolomanov et al., 2009)'
_computing_publication_material 'Olex2 (Dolomanov et al., 2009)'
_computing_structure_refinement 'XL (Sheldrick, 2008)'
_computing_structure_solution 'ShelXS (Sheldrick, 2008)'
_diffrn_ambient_temperature 130
_diffrn_measured_fraction_theta_full 1.000
_diffrn_measured_fraction_theta_max 1.000
_diffrn_measurement_device_type 'Bruker APEX-II CCD'
_diffrn_measurement_method '\f and \w scans'
_diffrn_radiation_monochromator graphite
_diffrn_radiation_type MoK\a
_diffrn_radiation_wavelength 0.71073
_diffrn_reflns_av_R_equivalents 0.0592
_diffrn_reflns_av_unetI/netI 0.0596
_diffrn_reflns_Laue_measured_fraction_full 1.000
_diffrn_reflns_Laue_measured_fraction_max 1.000
_diffrn_reflns_limit_h_max 10
_diffrn_reflns_limit_h_min -11
_diffrn_reflns_limit_k_max 34
_diffrn_reflns_limit_k_min -34
_diffrn_reflns_limit_l_max 11
_diffrn_reflns_limit_l_min -12
_diffrn_reflns_number 16839
_diffrn_reflns_point_group_measured_fraction_full 0.982
_diffrn_reflns_point_group_measured_fraction_max 0.970
_diffrn_reflns_theta_full 26.000
_diffrn_reflns_theta_max 28.323
_diffrn_reflns_theta_min 2.325
_diffrn_standards_number 0
_exptl_absorpt_coefficient_mu 0.091
_exptl_absorpt_correction_T_max 0.7457
_exptl_absorpt_correction_T_min 0.6985
_exptl_absorpt_correction_type multi-scan
_exptl_absorpt_process_details
;
SADABS-2008/1 (Bruker,2008) was used for absorption correction.
wR2(int) was 0.0616 before and 0.0537 after correction.
The Ratio of minimum to maximum transmission is 0.9367.
The \l/2 correction factor is 0.0015.
;
_exptl_crystal_colour yellow
_exptl_crystal_colour_primary yellow
_exptl_crystal_density_diffrn 1.306
_exptl_crystal_description block
_exptl_crystal_F_000 840
_exptl_crystal_size_max 0.25
_exptl_crystal_size_mid 0.2
_exptl_crystal_size_min 0.18
_refine_diff_density_max 0.199
_refine_diff_density_min -0.173
_refine_diff_density_rms 0.040
_refine_ls_abs_structure_details
;
 Flack x determined using 1205 quotients [(I+)-(I-)]/[(I+)+(I-)]
 (Parsons, Flack and Wagner, Acta Cryst. B69 (2013) 249-259).
;
_refine_ls_abs_structure_Flack 0.0(8)
_refine_ls_extinction_method none
_refine_ls_goodness_of_fit_ref 1.012
_refine_ls_hydrogen_treatment constr
_refine_ls_matrix_type full
_refine_ls_number_parameters 266
_refine_ls_number_reflns 4854
_refine_ls_number_restraints 1
_refine_ls_restrained_S_all 1.012
_refine_ls_R_factor_all 0.0808
_refine_ls_R_factor_gt 0.0478
_refine_ls_shift/su_max 0.014
_refine_ls_shift/su_mean 0.000
_refine_ls_structure_factor_coef Fsqd
_refine_ls_weighting_details 'w=1/[\s^2^(Fo^2^)+(0.0418P)^2^+0.1580P] where P=(Fo^2^+2Fc^2^)/3'
_refine_ls_weighting_scheme calc
_refine_ls_wR_factor_gt 0.0926
_refine_ls_wR_factor_ref 0.1057
_reflns_Friedel_coverage 0.831
_reflns_Friedel_fraction_full 0.961
_reflns_Friedel_fraction_max 0.937
_reflns_number_gt 3435
_reflns_number_total 4854
_reflns_threshold_expression 'I > 2\s(I)'
_cod_data_source_file ja8b07125_si_007.cif
_cod_data_source_block dm15326
_cod_database_code 4132892
_shelxl_version_number 2014-3
_shelx_space_group_comment
;
The symmetry employed for this shelxl refinement is uniquely defined
by the following loop, which should always be used as a source of
symmetry information in preference to the above space-group names.
They are only intended as comments.
;
_shelx_estimated_absorpt_t_max 0.984
_shelx_estimated_absorpt_t_min 0.978
_olex2_refinement_description
;
1. Fixed Uiso
 At 1.2 times of:
  All C(H) groups, All C(H,H) groups
 At 1.5 times of:
  All C(H,H,H) groups
2.a Secondary CH2 refined with riding coordinates:
 C3(H3A,H3B), C4(H4A,H4B), C5(H5A,H5B)
2.b Aromatic/amide H refined with riding coordinates:
 C7(H7), C9(H9), C11(H11), C12(H12), C16(H16), C19(H19), C20(H20), C22(H22)
2.c Idealised Me refined as rotating group:
 C14(H14A,H14B,H14C), C15(H15A,H15B,H15C), C23(H23A,H23B,H23C), C24(H24A,H24B,
 H24C)
;
_olex2_submission_special_instructions 'No special instructions were received'

loop_
_space_group_symop_operation_xyz
'x, y, z'
'-x, -y, z+1/2'
'-x+1/2, y+1/2, z+1/2'
'x+1/2, -y+1/2, z'

loop_
_atom_site_label
_atom_site_type_symbol
_atom_site_fract_x
_atom_site_fract_y
_atom_site_fract_z
_atom_site_U_iso_or_equiv
_atom_site_adp_type
_atom_site_occupancy
_atom_site_site_symmetry_order
_atom_site_calc_flag
_atom_site_refinement_flags_posn
O1 O -0.7113(3) -0.60207(9) -0.3411(2) 0.0453(6) Uani 1 1 d .
O2 O -0.8315(3) -0.45891(9) -0.6253(2) 0.0382(6) Uani 1 1 d .
O3 O -1.1571(3) -0.35660(14) -0.1970(3) 0.0778(10) Uani 1 1 d .
O4 O -0.2940(3) -0.70194(8) -0.2327(2) 0.0368(5) Uani 1 1 d .
O5 O -0.3513(3) -0.69367(9) 0.3570(3) 0.0450(6) Uani 1 1 d .
C1 C -0.6818(3) -0.57223(12) -0.2418(3) 0.0293(7) Uani 1 1 d .
C2 C -0.5810(3) -0.58929(11) -0.1178(3) 0.0262(7) Uani 1 1 d .
C3 C -0.5519(4) -0.55191(11) 0.0039(3) 0.0288(7) Uani 1 1 d .
H3A H -0.4491 -0.5592 0.0474 0.035 Uiso 1 1 calc R
H3B H -0.6336 -0.5565 0.0766 0.035 Uiso 1 1 calc R
C4 C -0.5547(4) -0.49619(12) -0.0495(3) 0.0308(7) Uani 1 1 d .
H4A H -0.4717 -0.4913 -0.1209 0.037 Uiso 1 1 calc R
H4B H -0.5340 -0.4726 0.0297 0.037 Uiso 1 1 calc R
C5 C -0.7166(3) -0.48409(12) -0.1150(3) 0.0310(7) Uani 1 1 d .
H5A H -0.7993 -0.4896 -0.0437 0.037 Uiso 1 1 calc R
H5B H -0.7198 -0.4478 -0.1438 0.037 Uiso 1 1 calc R
C6 C -0.7484(3) -0.51806(11) -0.2432(3) 0.0257(6) Uani 1 1 d .
C7 C -0.8269(3) -0.50294(12) -0.3603(3) 0.0281(7) Uani 1 1 d .
H7 H -0.8280 -0.5265 -0.4360 0.034 Uiso 1 1 calc R
C8 C -0.9116(4) -0.45388(12) -0.3852(3) 0.0281(7) Uani 1 1 d .
C9 C -0.9940(4) -0.42815(14) -0.2767(4) 0.0365(8) Uani 1 1 d .
H9 H -0.9947 -0.4420 -0.1846 0.044 Uiso 1 1 calc R
C10 C -1.0749(4) -0.38227(14) -0.3035(4) 0.0424(9) Uani 1 1 d .
C11 C -1.0803(4) -0.36232(13) -0.4395(4) 0.0389(8) Uani 1 1 d .
H11 H -1.1372 -0.3319 -0.4575 0.047 Uiso 1 1 calc R
C12 C -1.0012(4) -0.38720(13) -0.5502(4) 0.0347(8) Uani 1 1 d .
H12 H -1.0049 -0.3735 -0.6426 0.042 Uiso 1 1 calc R
C13 C -0.9168(4) -0.43233(12) -0.5236(3) 0.0294(7) Uani 1 1 d .
C14 C -0.8184(4) -0.43529(15) -0.7639(4) 0.0427(9) Uani 1 1 d .
H14A H -0.7771 -0.4006 -0.7539 0.064 Uiso 1 1 calc GR
H14B H -0.9218 -0.4340 -0.8082 0.064 Uiso 1 1 calc GR
H14C H -0.7474 -0.4555 -0.8227 0.064 Uiso 1 1 calc GR
C15 C -1.0696(5) -0.34150(16) -0.0770(4) 0.0553(11) Uani 1 1 d .
H15A H -1.1165 -0.3108 -0.0360 0.083 Uiso 1 1 calc GR
H15B H -0.9615 -0.3342 -0.1049 0.083 Uiso 1 1 calc GR
H15C H -1.0704 -0.3690 -0.0074 0.083 Uiso 1 1 calc GR
C16 C -0.5171(3) -0.63703(11) -0.1293(4) 0.0286(7) Uani 1 1 d .
H16 H -0.5398 -0.6544 -0.2145 0.034 Uiso 1 1 calc R
C17 C -0.4171(3) -0.66598(11) -0.0281(3) 0.0278(7) Uani 1 1 d .
C18 C -0.3057(4) -0.70115(12) -0.0847(3) 0.0297(7) Uani 1 1 d .
C19 C -0.2144(4) -0.73153(12) 0.0050(4) 0.0351(8) Uani 1 1 d .
H19 H -0.1400 -0.7545 -0.0334 0.042 Uiso 1 1 calc R
C20 C -0.2328(4) -0.72799(13) 0.1516(4) 0.0369(8) Uani 1 1 d .
H20 H -0.1714 -0.7489 0.2116 0.044 Uiso 1 1 calc R
C21 C -0.3419(4) -0.69363(13) 0.2102(3) 0.0334(8) Uani 1 1 d .
C22 C -0.4342(4) -0.66279(12) 0.1209(3) 0.0297(7) Uani 1 1 d .
H22 H -0.5079 -0.6398 0.1603 0.036 Uiso 1 1 calc R
C23 C -0.4667(4) -0.66119(14) 0.4227(4) 0.0433(9) Uani 1 1 d .
H23A H -0.4604 -0.6649 0.5250 0.065 Uiso 1 1 calc GR
H23B H -0.5713 -0.6710 0.3905 0.065 Uiso 1 1 calc GR
H23C H -0.4464 -0.6256 0.3970 0.065 Uiso 1 1 calc GR
C24 C -0.1926(5) -0.73970(15) -0.2956(4) 0.0506(10) Uani 1 1 d .
H24A H -0.0845 -0.7336 -0.2656 0.076 Uiso 1 1 calc GR
H24B H -0.1991 -0.7372 -0.3983 0.076 Uiso 1 1 calc GR
H24C H -0.2254 -0.7738 -0.2657 0.076 Uiso 1 1 calc GR

loop_
_atom_site_aniso_label
_atom_site_aniso_U_11
_atom_site_aniso_U_22
_atom_site_aniso_U_33
_atom_site_aniso_U_23
_atom_site_aniso_U_13
_atom_site_aniso_U_12
O1 0.0595(16) 0.0371(14) 0.0393(13) -0.0080(11) -0.0148(13) 0.0105(12)
O2 0.0435(14) 0.0420(13) 0.0291(12) -0.0027(11) 0.0002(11) 0.0061(10)
O3 0.0609(18) 0.111(3) 0.0615(19) -0.0320(18) -0.0118(16) 0.0527(19)
O4 0.0396(13) 0.0299(12) 0.0410(13) 0.0016(11) 0.0078(11) 0.0099(10)
O5 0.0469(15) 0.0510(15) 0.0371(13) 0.0080(12) -0.0002(12) 0.0143(12)
C1 0.0271(15) 0.0286(16) 0.0323(16) 0.0001(14) 0.0026(14) -0.0015(12)
C2 0.0217(14) 0.0256(15) 0.0312(16) 0.0032(13) 0.0029(13) -0.0019(11)
C3 0.0288(16) 0.0252(15) 0.0323(16) -0.0003(13) -0.0026(13) -0.0014(12)
C4 0.0268(16) 0.0258(16) 0.0397(18) -0.0027(13) -0.0040(14) -0.0005(13)
C5 0.0280(15) 0.0264(16) 0.0386(18) -0.0012(14) -0.0034(15) 0.0035(13)
C6 0.0211(14) 0.0257(15) 0.0304(15) 0.0007(13) 0.0019(13) -0.0013(11)
C7 0.0247(15) 0.0283(16) 0.0313(16) -0.0012(13) 0.0051(14) -0.0032(12)
C8 0.0196(15) 0.0291(16) 0.0356(17) 0.0007(13) -0.0050(14) -0.0011(12)
C9 0.0252(16) 0.049(2) 0.0351(18) 0.0039(16) -0.0041(14) 0.0065(15)
C10 0.0283(18) 0.053(2) 0.046(2) -0.0112(18) -0.0040(16) 0.0133(17)
C11 0.0272(17) 0.0342(18) 0.055(2) 0.0000(17) -0.0097(17) 0.0039(15)
C12 0.0296(17) 0.0330(17) 0.0417(19) 0.0088(15) -0.0066(15) -0.0061(14)
C13 0.0247(16) 0.0278(16) 0.0357(17) -0.0003(14) -0.0073(14) -0.0048(13)
C14 0.042(2) 0.056(2) 0.0303(18) 0.0014(16) -0.0011(16) -0.0074(17)
C15 0.055(2) 0.057(3) 0.054(3) -0.017(2) 0.019(2) -0.006(2)
C16 0.0240(15) 0.0272(15) 0.0346(17) 0.0003(14) 0.0005(14) -0.0044(12)
C17 0.0225(15) 0.0201(15) 0.0406(19) 0.0021(13) 0.0002(14) -0.0026(12)
C18 0.0272(16) 0.0225(16) 0.0393(18) 0.0023(13) 0.0035(14) -0.0039(12)
C19 0.0299(17) 0.0253(17) 0.050(2) 0.0016(15) 0.0044(16) 0.0042(13)
C20 0.0318(17) 0.0313(18) 0.047(2) 0.0086(15) -0.0060(16) 0.0032(14)
C21 0.0305(18) 0.0309(18) 0.0388(19) 0.0042(14) -0.0007(15) -0.0001(14)
C22 0.0248(16) 0.0222(15) 0.0419(19) 0.0015(14) 0.0017(14) -0.0009(12)
C23 0.048(2) 0.046(2) 0.036(2) -0.0006(16) 0.0007(17) 0.0038(17)
C24 0.055(2) 0.048(2) 0.048(2) -0.0035(19) 0.0080(19) 0.0224(19)

loop_
_atom_type_symbol
_atom_type_description
_atom_type_scat_dispersion_real
_atom_type_scat_dispersion_imag
_atom_type_scat_source
C C 0.0033 0.0016 'International Tables Vol C Tables 4.2.6.8 and 6.1.1.4'
H H 0.0000 0.0000 'International Tables Vol C Tables 4.2.6.8 and 6.1.1.4'
O O 0.0106 0.0060 'International Tables Vol C Tables 4.2.6.8 and 6.1.1.4'

loop_
_geom_angle_atom_site_label_1
_geom_angle_atom_site_label_2
_geom_angle_atom_site_label_3
_geom_angle
C13 O2 C14 117.0(2)
C10 O3 C15 116.7(3)
C18 O4 C24 117.7(2)
C21 O5 C23 118.1(3)
O1 C1 C2 120.9(3)
O1 C1 C6 119.9(3)
C2 C1 C6 119.2(3)
C1 C2 C3 119.1(2)
C16 C2 C1 115.5(3)
C16 C2 C3 125.3(3)
C2 C3 H3A 109.5
C2 C3 H3B 109.5
C2 C3 C4 110.6(2)
H3A C3 H3B 108.1
C4 C3 H3A 109.5
C4 C3 H3B 109.5
C3 C4 H4A 109.7
C3 C4 H4B 109.7
C3 C4 C5 109.8(3)
H4A C4 H4B 108.2
C5 C4 H4A 109.7
C5 C4 H4B 109.7
C4 C5 H5A 109.4
C4 C5 H5B 109.4
H5A C5 H5B 108.0
C6 C5 C4 111.0(2)
C6 C5 H5A 109.4
C6 C5 H5B 109.4
C1 C6 C5 117.8(3)
C7 C6 C1 117.5(3)
C7 C6 C5 124.7(3)
C6 C7 H7 115.9
C6 C7 C8 128.3(3)
C8 C7 H7 115.9
C9 C8 C7 122.3(3)
C9 C8 C13 117.7(3)
C13 C8 C7 119.9(3)
C8 C9 H9 119.4
C10 C9 C8 121.1(3)
C10 C9 H9 119.4
O3 C10 C9 121.6(3)
C11 C10 O3 118.2(3)
C11 C10 C9 120.2(3)
C10 C11 H11 119.9
C10 C11 C12 120.2(3)
C12 C11 H11 119.9
C11 C12 H12 120.0
C13 C12 C11 120.0(3)
C13 C12 H12 120.0
O2 C13 C8 115.0(3)
O2 C13 C12 124.2(3)
C12 C13 C8 120.8(3)
O2 C14 H14A 109.5
O2 C14 H14B 109.5
O2 C14 H14C 109.5
H14A C14 H14B 109.5
H14A C14 H14C 109.5
H14B C14 H14C 109.5
O3 C15 H15A 109.5
O3 C15 H15B 109.5
O3 C15 H15C 109.5
H15A C15 H15B 109.5
H15A C15 H15C 109.5
H15B C15 H15C 109.5
C2 C16 H16 115.1
C2 C16 C17 129.8(3)
C17 C16 H16 115.1
C18 C17 C16 117.7(3)
C22 C17 C16 123.5(3)
C22 C17 C18 118.7(3)
O4 C18 C17 115.6(3)
C19 C18 O4 123.9(3)
C19 C18 C17 120.5(3)
C18 C19 H19 119.9
C18 C19 C20 120.2(3)
C20 C19 H19 119.9
C19 C20 H20 119.7
C19 C20 C21 120.5(3)
C21 C20 H20 119.7
O5 C21 C20 115.6(3)
O5 C21 C22 124.6(3)
C20 C21 C22 119.8(3)
C17 C22 H22 119.8
C21 C22 C17 120.4(3)
C21 C22 H22 119.8
O5 C23 H23A 109.5
O5 C23 H23B 109.5
O5 C23 H23C 109.5
H23A C23 H23B 109.5
H23A C23 H23C 109.5
H23B C23 H23C 109.5
O4 C24 H24A 109.5
O4 C24 H24B 109.5
O4 C24 H24C 109.5
H24A C24 H24B 109.5
H24A C24 H24C 109.5
H24B C24 H24C 109.5

loop_
_geom_bond_atom_site_label_1
_geom_bond_atom_site_label_2
_geom_bond_distance
O1 C1 1.227(4)
O2 C13 1.369(4)
O2 C14 1.431(4)
O3 C10 1.376(4)
O3 C15 1.392(5)
O4 C18 1.383(4)
O4 C24 1.417(4)
O5 C21 1.370(4)
O5 C23 1.416(4)
C1 C2 1.497(4)
C1 C6 1.500(4)
C2 C3 1.507(4)
C2 C16 1.343(4)
C3 H3A 0.9700
C3 H3B 0.9700
C3 C4 1.516(4)
C4 H4A 0.9700
C4 H4B 0.9700
C4 C5 1.519(4)
C5 H5A 0.9700
C5 H5B 0.9700
C5 C6 1.503(4)
C6 C7 1.332(4)
C7 H7 0.9300
C7 C8 1.465(4)
C8 C9 1.391(5)
C8 C13 1.405(4)
C9 H9 0.9300
C9 C10 1.383(5)
C10 C11 1.367(5)
C11 H11 0.9300
C11 C12 1.383(5)
C12 H12 0.9300
C12 C13 1.381(4)
C14 H14A 0.9600
C14 H14B 0.9600
C14 H14C 0.9600
C15 H15A 0.9600
C15 H15B 0.9600
C15 H15C 0.9600
C16 H16 0.9300
C16 C17 1.465(4)
C17 C18 1.402(4)
C17 C22 1.398(4)
C18 C19 1.376(4)
C19 H19 0.9300
C19 C20 1.378(5)
C20 H20 0.9300
C20 C21 1.383(5)
C21 C22 1.385(4)
C22 H22 0.9300
C23 H23A 0.9600
C23 H23B 0.9600
C23 H23C 0.9600
C24 H24A 0.9600
C24 H24B 0.9600
C24 H24C 0.9600

loop_
_geom_torsion_atom_site_label_1
_geom_torsion_atom_site_label_2
_geom_torsion_atom_site_label_3
_geom_torsion_atom_site_label_4
_geom_torsion
O1 C1 C2 C3 -178.1(3)
O1 C1 C2 C16 5.0(4)
O1 C1 C6 C5 176.5(3)
O1 C1 C6 C7 -5.8(4)
O3 C10 C11 C12 -179.1(3)
O4 C18 C19 C20 179.4(3)
O5 C21 C22 C17 -179.2(3)
C1 C2 C3 C4 -29.8(4)
C1 C2 C16 C17 -178.4(3)
C1 C6 C7 C8 175.6(3)
C2 C1 C6 C5 -2.9(4)
C2 C1 C6 C7 174.8(3)
C2 C3 C4 C5 60.3(3)
C2 C16 C17 C18 -149.6(3)
C2 C16 C17 C22 34.7(5)
C3 C2 C16 C17 4.9(5)
C3 C4 C5 C6 -62.4(3)
C4 C5 C6 C1 33.0(4)
C4 C5 C6 C7 -144.5(3)
C5 C6 C7 C8 -6.9(5)
C6 C1 C2 C3 1.2(4)
C6 C1 C2 C16 -175.7(3)
C6 C7 C8 C9 -35.0(5)
C6 C7 C8 C13 147.5(3)
C7 C8 C9 C10 -179.1(3)
C7 C8 C13 O2 -3.4(4)
C7 C8 C13 C12 177.5(3)
C8 C9 C10 O3 179.8(3)
C8 C9 C10 C11 2.5(5)
C9 C8 C13 O2 179.0(3)
C9 C8 C13 C12 -0.1(4)
C9 C10 C11 C12 -1.7(5)
C10 C11 C12 C13 0.1(5)
C11 C12 C13 O2 -178.2(3)
C11 C12 C13 C8 0.8(5)
C13 C8 C9 C10 -1.6(5)
C14 O2 C13 C8 -173.1(3)
C14 O2 C13 C12 6.0(4)
C15 O3 C10 C9 58.2(5)
C15 O3 C10 C11 -124.4(4)
C16 C2 C3 C4 146.8(3)
C16 C17 C18 O4 4.6(4)
C16 C17 C18 C19 -176.5(3)
C16 C17 C22 C21 176.1(3)
C17 C18 C19 C20 0.6(5)
C18 C17 C22 C21 0.4(4)
C18 C19 C20 C21 -0.6(5)
C19 C20 C21 O5 179.4(3)
C19 C20 C21 C22 0.5(5)
C20 C21 C22 C17 -0.4(5)
C22 C17 C18 O4 -179.4(3)
C22 C17 C18 C19 -0.5(4)
C23 O5 C21 C20 -176.9(3)
C23 O5 C21 C22 2.1(5)
C24 O4 C18 C17 -175.1(3)
C24 O4 C18 C19 6.1(5)
